data_4126225
loop_
_publ_author_name
'Bartlett, Samuel L.'
'Sohtome, Yoshihiro'
'Hashizume, Daisuke'
'White, Peter S.'
'Sawamura, Miki'
'Johnson, Jeffrey S.'
'Sodeoka, Mikiko'

_publ_section_title
;
 Catalytic Enantioselective [3 + 2] Cycloaddition of \a-Keto Ester
 Enolates and Nitrile Oxides.
;
_journal_issue 25
_journal_name_full 'Journal of the American Chemical Society'
_journal_page_first 8661
_journal_page_last 8666
_journal_paper_doi 10.1021/jacs.7b03782
_journal_volume 139
_journal_year 2017
_chemical_absolute_configuration ad
_chemical_formula_moiety 'C20 H27 N O6'
_chemical_formula_sum 'C20 H27 N O6'
_chemical_formula_weight 377.42
_space_group_crystal_system orthorhombic
_space_group_IT_number 19
_space_group_name_Hall 'P 2ac 2ab'
_space_group_name_H-M_alt 'P 21 21 21'
_symmetry_space_group_name_Hall 'P 2ac 2ab'
_symmetry_space_group_name_H-M 'P 21 21 21'
_atom_sites_solution_hydrogens difmap
_atom_sites_solution_primary direct
_atom_sites_solution_secondary difmap
_audit_creation_method SHELXL-2014/7
_cell_angle_alpha 90
_cell_angle_beta 90
_cell_angle_gamma 90
_cell_formula_units_Z 8
_cell_length_a 10.67160(19)
_cell_length_b 11.1383(2)
_cell_length_c 34.5954(6)
_cell_measurement_reflns_used 79489
_cell_measurement_temperature 90
_cell_measurement_theta_max 68.295
_cell_measurement_theta_min 3.835
_cell_volume 4112.13(13)
_computing_cell_refinement PROCESS-AUTO
_computing_data_collection PROCESS-AUTO
_computing_data_reduction PROCESS-AUTO
_computing_molecular_graphics SV
_computing_publication_material 'SHELXL-2014/7 (Sheldrick, 2014)'
_computing_structure_refinement 'SHELXL-2014/7 (Sheldrick, 2014)'
_computing_structure_solution SHELXS-97
_diffrn_ambient_temperature 90
_diffrn_detector_area_resol_mean 10
_diffrn_measured_fraction_theta_full 1.000
_diffrn_measured_fraction_theta_max 0.999
_diffrn_measurement_device_type 'Rigaku Raxis-Rapid'
_diffrn_measurement_method \w-scan
_diffrn_radiation_type CuK\a
_diffrn_radiation_wavelength 1.54184
_diffrn_reflns_av_R_equivalents 0.0434
_diffrn_reflns_av_unetI/netI 0.0244
_diffrn_reflns_Laue_measured_fraction_full 1.000
_diffrn_reflns_Laue_measured_fraction_max 0.999
_diffrn_reflns_limit_h_max 12
_diffrn_reflns_limit_h_min -12
_diffrn_reflns_limit_k_max 13
_diffrn_reflns_limit_k_min -13
_diffrn_reflns_limit_l_max 41
_diffrn_reflns_limit_l_min -41
_diffrn_reflns_number 84980
_diffrn_reflns_point_group_measured_fraction_full 1.000
_diffrn_reflns_point_group_measured_fraction_max 0.999
_diffrn_reflns_theta_full 67.684
_diffrn_reflns_theta_max 68.251
_diffrn_reflns_theta_min 4.170
_diffrn_source 'Fine-Focus Sealed Tube'
_exptl_absorpt_coefficient_mu 0.742
_exptl_absorpt_correction_T_max 0.8846
_exptl_absorpt_correction_T_min 0.7195
_exptl_absorpt_correction_type numerical
_exptl_absorpt_process_details
;
 Numabs
;
_exptl_crystal_colour colourless
_exptl_crystal_density_diffrn 1.219
_exptl_crystal_description prism
_exptl_crystal_F_000 1616
_exptl_crystal_size_max 0.495
_exptl_crystal_size_mid 0.492
_exptl_crystal_size_min 0.224
_refine_diff_density_max 0.197
_refine_diff_density_min -0.147
_refine_diff_density_rms 0.033
_refine_ls_abs_structure_details
;
 Flack x determined using 2964 quotients [(I+)-(I-)]/[(I+)+(I-)]
 (Parsons, Flack and Wagner, Acta Cryst. B69 (2013) 249-259).
;
_refine_ls_abs_structure_Flack -0.02(4)
_refine_ls_extinction_method none
_refine_ls_goodness_of_fit_ref 1.087
_refine_ls_hydrogen_treatment mixed
_refine_ls_matrix_type full
_refine_ls_number_parameters 507
_refine_ls_number_reflns 7535
_refine_ls_number_restraints 0
_refine_ls_restrained_S_all 1.087
_refine_ls_R_factor_all 0.0351
_refine_ls_R_factor_gt 0.0338
_refine_ls_shift/su_max 0.001
_refine_ls_shift/su_mean 0.000
_refine_ls_structure_factor_coef Fsqd
_refine_ls_weighting_details 'w=1/[\s^2^(Fo^2^)+(0.0317P)^2^+0.7645P] where P=(Fo^2^+2Fc^2^)/3'
_refine_ls_weighting_scheme calc
_refine_ls_wR_factor_gt 0.0725
_refine_ls_wR_factor_ref 0.0730
_reflns_Friedel_coverage 0.775
_reflns_Friedel_fraction_full 1.000
_reflns_Friedel_fraction_max 0.999
_reflns_number_gt 7200
_reflns_number_total 7535
_reflns_threshold_expression 'I > 2\s(I)'
_cod_data_source_file ja7b03782_si_002.cif
_cod_data_source_block SBL2165-R
_cod_depositor_comments 'Adding full bibliography for 4126225.cif.'
_cod_database_code 4126225
_shelx_shelxl_version_number 2014/7
_shelx_space_group_comment
;
The symmetry employed for this shelxl refinement is uniquely defined
by the following loop, which should always be used as a source of
symmetry information in preference to the above space-group names.
They are only intended as comments.
;
_shelx_estimated_absorpt_t_min 0.710
_shelx_estimated_absorpt_t_max 0.851

loop_
_space_group_symop_operation_xyz
'x, y, z'
'x+1/2, -y+1/2, -z'
'-x, y+1/2, -z+1/2'
'-x+1/2, -y, z+1/2'

loop_
_atom_site_label
_atom_site_type_symbol
_atom_site_fract_x
_atom_site_fract_y
_atom_site_fract_z
_atom_site_U_iso_or_equiv
_atom_site_adp_type
_atom_site_occupancy
_atom_site_site_symmetry_order
_atom_site_calc_flag
_atom_site_refinement_flags_posn
_atom_site_refinement_flags_adp
O1A O 0.45137(15) 0.48527(15) 0.71295(4) 0.0291(4) Uani 1 1 d . .
H1A H 0.436(3) 0.427(3) 0.7276(9) 0.056(10) Uiso 1 1 d . .
O2A O 0.24934(14) 0.56306(13) 0.70783(4) 0.0250(3) Uani 1 1 d . .
O3A O 0.38539(16) 0.50488(15) 0.78740(4) 0.0343(4) Uani 1 1 d . .
O4A O 0.30799(13) 0.69195(13) 0.77692(4) 0.0232(3) Uani 1 1 d . .
O5A O 0.60045(14) 0.73915(15) 0.75868(4) 0.0298(4) Uani 1 1 d . .
O6A O 0.75324(13) 0.66018(13) 0.72115(4) 0.0242(3) Uani 1 1 d . .
N1A N 0.23596(16) 0.62582(16) 0.67222(5) 0.0240(4) Uani 1 1 d . .
C1A C 0.37504(19) 0.58114(19) 0.72257(6) 0.0226(4) Uani 1 1 d . .
C2A C 0.41963(19) 0.69534(19) 0.70194(6) 0.0207(4) Uani 1 1 d . .
H2A H 0.4016 0.7663 0.7188 0.025 Uiso 1 1 calc R U
C3A C 0.33002(19) 0.69628(18) 0.66804(6) 0.0205(4) Uani 1 1 d . .
C4A C 0.35789(19) 0.5883(2) 0.76675(6) 0.0237(5) Uani 1 1 d . .
C5A C 0.2861(2) 0.7224(2) 0.81842(6) 0.0254(5) Uani 1 1 d . .
C6A C 0.2424(3) 0.8513(2) 0.81604(7) 0.0405(6) Uani 1 1 d . .
H6A H 0.1686 0.8562 0.7992 0.061 Uiso 1 1 calc R U
H6B H 0.3096 0.9012 0.8054 0.061 Uiso 1 1 calc R U
H6C H 0.2206 0.8800 0.8420 0.061 Uiso 1 1 calc R U
C7A C 0.4084(2) 0.7136(3) 0.84056(7) 0.0421(7) Uani 1 1 d . .
H7A H 0.3989 0.7521 0.8659 0.063 Uiso 1 1 calc R U
H7B H 0.4749 0.7540 0.8260 0.063 Uiso 1 1 calc R U
H7C H 0.4305 0.6289 0.8441 0.063 Uiso 1 1 calc R U
C8A C 0.1830(2) 0.6417(2) 0.83394(6) 0.0304(5) Uani 1 1 d . .
H8A H 0.1616 0.6661 0.8603 0.046 Uiso 1 1 calc R U
H8B H 0.2122 0.5582 0.8341 0.046 Uiso 1 1 calc R U
H8C H 0.1088 0.6485 0.8174 0.046 Uiso 1 1 calc R U
C9A C 0.55919(19) 0.6946(2) 0.69189(6) 0.0229(4) Uani 1 1 d . .
H9A H 0.5796 0.6204 0.6775 0.028 Uiso 1 1 calc R U
H9B H 0.5787 0.7640 0.6751 0.028 Uiso 1 1 calc R U
C10A C 0.63791(19) 0.70079(19) 0.72803(6) 0.0217(4) Uani 1 1 d . .
C11A C 0.8504(2) 0.6609(2) 0.75203(6) 0.0279(5) Uani 1 1 d . .
C12A C 0.9650(2) 0.6142(2) 0.73085(7) 0.0380(6) Uani 1 1 d . .
H12A H 1.0365 0.6119 0.7486 0.057 Uiso 1 1 calc R U
H12B H 0.9843 0.6673 0.7091 0.057 Uiso 1 1 calc R U
H12C H 0.9481 0.5331 0.7212 0.057 Uiso 1 1 calc R U
C13A C 0.8113(2) 0.5768(3) 0.78401(7) 0.0448(7) Uani 1 1 d . .
H13A H 0.8799 0.5687 0.8027 0.067 Uiso 1 1 calc R U
H13B H 0.7915 0.4979 0.7731 0.067 Uiso 1 1 calc R U
H13C H 0.7371 0.6091 0.7971 0.067 Uiso 1 1 calc R U
C14A C 0.8729(2) 0.7887(2) 0.76538(8) 0.0454(7) Uani 1 1 d . .
H14A H 0.8826 0.8411 0.7428 0.068 Uiso 1 1 calc R U
H14B H 0.9493 0.7918 0.7811 0.068 Uiso 1 1 calc R U
H14C H 0.8015 0.8159 0.7809 0.068 Uiso 1 1 calc R U
C15A C 0.34233(19) 0.76927(19) 0.63252(6) 0.0225(4) Uani 1 1 d . .
C16A C 0.2893(2) 0.7291(2) 0.59795(6) 0.0263(5) Uani 1 1 d . .
H16A H 0.2423 0.6567 0.5976 0.032 Uiso 1 1 calc R U
C17A C 0.3047(2) 0.7938(2) 0.56410(6) 0.0323(5) Uani 1 1 d . .
H17A H 0.2690 0.7656 0.5406 0.039 Uiso 1 1 calc R U
C18A C 0.3723(2) 0.9000(2) 0.56457(7) 0.0359(6) Uani 1 1 d . .
H18A H 0.3838 0.9443 0.5414 0.043 Uiso 1 1 calc R U
C19A C 0.4232(2) 0.9416(2) 0.59880(7) 0.0332(5) Uani 1 1 d . .
H19A H 0.4690 1.0147 0.5990 0.040 Uiso 1 1 calc R U
C20A C 0.4081(2) 0.8778(2) 0.63280(6) 0.0274(5) Uani 1 1 d . .
H20A H 0.4423 0.9077 0.6563 0.033 Uiso 1 1 calc R U
O1B O 0.02752(16) 0.35121(15) 0.47160(4) 0.0287(3) Uani 1 1 d . .
H1B H -0.034(3) 0.345(3) 0.4850(8) 0.044(9) Uiso 1 1 d . .
O2B O 0.10179(15) 0.52629(13) 0.50069(4) 0.0291(4) Uani 1 1 d . .
O3B O 0.03065(16) 0.27776(16) 0.54437(5) 0.0362(4) Uani 1 1 d . .
O4B O 0.21153(14) 0.37622(13) 0.55698(4) 0.0247(3) Uani 1 1 d . .
O5B O 0.27551(15) 0.14851(13) 0.49376(4) 0.0289(3) Uani 1 1 d . .
O6B O 0.20236(15) 0.09276(13) 0.43498(4) 0.0275(3) Uani 1 1 d . .
N1B N 0.17032(18) 0.59050(17) 0.47170(5) 0.0289(4) Uani 1 1 d . .
C1B C 0.1214(2) 0.39922(19) 0.49472(6) 0.0240(4) Uani 1 1 d . .
C2B C 0.2468(2) 0.39323(18) 0.47308(6) 0.0222(4) Uani 1 1 d . .
H2B H 0.3169 0.3840 0.4920 0.027 Uiso 1 1 calc R U
C3B C 0.2489(2) 0.51839(18) 0.45619(6) 0.0234(4) Uani 1 1 d . .
C4B C 0.1161(2) 0.34253(19) 0.53530(6) 0.0250(5) Uani 1 1 d . .
C5B C 0.2202(2) 0.3351(2) 0.59799(6) 0.0298(5) Uani 1 1 d . .
C6B C 0.3429(2) 0.3891(2) 0.61106(7) 0.0345(6) Uani 1 1 d . .
H6D H 0.3410 0.4762 0.6070 0.052 Uiso 1 1 calc R U
H6E H 0.4117 0.3541 0.5961 0.052 Uiso 1 1 calc R U
H6F H 0.3555 0.3722 0.6386 0.052 Uiso 1 1 calc R U
C7B C 0.2267(4) 0.1988(2) 0.59881(8) 0.0555(9) Uani 1 1 d . .
H7D H 0.2526 0.1721 0.6246 0.083 Uiso 1 1 calc R U
H7E H 0.2876 0.1710 0.5796 0.083 Uiso 1 1 calc R U
H7F H 0.1440 0.1655 0.5928 0.083 Uiso 1 1 calc R U
C8B C 0.1103(3) 0.3859(3) 0.62052(7) 0.0444(7) Uani 1 1 d . .
H8D H 0.1214 0.3687 0.6481 0.067 Uiso 1 1 calc R U
H8E H 0.0324 0.3489 0.6114 0.067 Uiso 1 1 calc R U
H8F H 0.1061 0.4730 0.6166 0.067 Uiso 1 1 calc R U
C9B C 0.2539(2) 0.29401(18) 0.44292(6) 0.0234(4) Uani 1 1 d . .
H9C H 0.1845 0.3042 0.4242 0.028 Uiso 1 1 calc R U
H9D H 0.3338 0.3011 0.4286 0.028 Uiso 1 1 calc R U
C10B C 0.2456(2) 0.17110(19) 0.46076(6) 0.0235(4) Uani 1 1 d . .
C11B C 0.1867(2) -0.03698(19) 0.44460(7) 0.0300(5) Uani 1 1 d . .
C12B C 0.1298(2) -0.0855(2) 0.40747(8) 0.0419(6) Uani 1 1 d . .
H12D H 0.1084 -0.1704 0.4109 0.063 Uiso 1 1 calc R U
H12E H 0.1904 -0.0774 0.3864 0.063 Uiso 1 1 calc R U
H12F H 0.0539 -0.0400 0.4012 0.063 Uiso 1 1 calc R U
C13B C 0.0967(3) -0.0510(2) 0.47821(9) 0.0489(7) Uani 1 1 d . .
H13D H 0.0771 -0.1362 0.4818 0.073 Uiso 1 1 calc R U
H13E H 0.0194 -0.0066 0.4728 0.073 Uiso 1 1 calc R U
H13F H 0.1355 -0.0193 0.5018 0.073 Uiso 1 1 calc R U
C14B C 0.3137(2) -0.0927(2) 0.45202(7) 0.0358(6) Uani 1 1 d . .
H14D H 0.3673 -0.0811 0.4293 0.054 Uiso 1 1 calc R U
H14E H 0.3037 -0.1787 0.4570 0.054 Uiso 1 1 calc R U
H14F H 0.3524 -0.0542 0.4745 0.054 Uiso 1 1 calc R U
C15B C 0.3304(2) 0.55970(18) 0.42425(6) 0.0228(5) Uani 1 1 d . .
C16B C 0.2815(2) 0.63419(19) 0.39552(6) 0.0257(5) Uani 1 1 d . .
H16B H 0.1951 0.6545 0.3958 0.031 Uiso 1 1 calc R U
C17B C 0.3587(2) 0.6787(2) 0.36657(6) 0.0297(5) Uani 1 1 d . .
H17B H 0.3251 0.7301 0.3473 0.036 Uiso 1 1 calc R U
C18B C 0.4846(2) 0.6482(2) 0.36574(7) 0.0308(5) Uani 1 1 d . .
H18B H 0.5377 0.6801 0.3462 0.037 Uiso 1 1 calc R U
C19B C 0.5329(2) 0.5710(2) 0.39348(7) 0.0310(5) Uani 1 1 d . .
H19B H 0.6187 0.5486 0.3926 0.037 Uiso 1 1 calc R U
C20B C 0.4564(2) 0.5266(2) 0.42244(6) 0.0273(5) Uani 1 1 d . .
H20B H 0.4899 0.4732 0.4412 0.033 Uiso 1 1 calc R U

loop_
_atom_site_aniso_label
_atom_site_aniso_U_11
_atom_site_aniso_U_22
_atom_site_aniso_U_33
_atom_site_aniso_U_23
_atom_site_aniso_U_13
_atom_site_aniso_U_12
O1A 0.0345(9) 0.0262(8) 0.0265(8) 0.0044(7) 0.0069(7) 0.0081(7)
O2A 0.0245(7) 0.0308(8) 0.0197(7) 0.0043(6) -0.0004(6) -0.0044(6)
O3A 0.0446(10) 0.0345(9) 0.0238(8) 0.0088(7) 0.0011(7) 0.0095(8)
O4A 0.0248(7) 0.0286(8) 0.0161(7) 0.0015(6) 0.0019(6) 0.0013(6)
O5A 0.0243(8) 0.0423(10) 0.0227(8) -0.0045(7) 0.0000(6) 0.0037(7)
O6A 0.0181(7) 0.0320(8) 0.0224(7) -0.0007(6) -0.0008(6) 0.0026(6)
N1A 0.0240(9) 0.0307(10) 0.0172(8) 0.0023(7) -0.0012(7) -0.0002(8)
C1A 0.0224(10) 0.0256(11) 0.0199(10) 0.0019(9) 0.0011(8) 0.0021(8)
C2A 0.0206(10) 0.0251(11) 0.0165(10) 0.0021(8) 0.0013(8) 0.0005(8)
C3A 0.0189(10) 0.0228(10) 0.0199(10) -0.0012(8) 0.0006(8) 0.0027(8)
C4A 0.0205(10) 0.0307(12) 0.0200(10) 0.0034(9) -0.0001(8) 0.0019(9)
C5A 0.0264(11) 0.0349(12) 0.0148(10) -0.0029(9) 0.0034(8) -0.0047(9)
C6A 0.0543(16) 0.0340(13) 0.0333(13) -0.0064(11) 0.0117(12) -0.0060(12)
C7A 0.0323(13) 0.073(2) 0.0216(12) -0.0044(12) -0.0009(10) -0.0085(13)
C8A 0.0308(12) 0.0400(13) 0.0203(11) 0.0007(10) 0.0046(9) -0.0067(11)
C9A 0.0186(10) 0.0301(11) 0.0200(10) 0.0016(9) 0.0016(8) 0.0019(9)
C10A 0.0205(10) 0.0251(11) 0.0196(10) 0.0010(8) 0.0023(8) -0.0005(8)
C11A 0.0221(11) 0.0353(12) 0.0263(11) -0.0008(10) -0.0065(9) 0.0044(9)
C12A 0.0218(11) 0.0509(16) 0.0412(15) -0.0058(12) -0.0047(10) 0.0087(11)
C13A 0.0361(14) 0.0625(18) 0.0357(14) 0.0138(13) -0.0065(11) 0.0038(13)
C14A 0.0328(13) 0.0421(16) 0.0614(18) -0.0171(13) -0.0164(13) 0.0045(11)
C15A 0.0194(10) 0.0278(11) 0.0203(10) 0.0026(9) 0.0003(8) 0.0042(8)
C16A 0.0280(11) 0.0272(11) 0.0238(11) 0.0035(9) -0.0011(9) 0.0010(9)
C17A 0.0354(13) 0.0403(14) 0.0213(11) 0.0028(10) -0.0038(10) 0.0018(11)
C18A 0.0401(14) 0.0426(14) 0.0250(12) 0.0145(10) -0.0002(10) -0.0014(12)
C19A 0.0330(13) 0.0319(13) 0.0346(13) 0.0097(10) -0.0020(10) -0.0051(10)
C20A 0.0258(11) 0.0315(12) 0.0249(11) 0.0031(9) -0.0031(9) 0.0005(9)
O1B 0.0270(8) 0.0368(9) 0.0224(8) 0.0024(7) -0.0031(7) -0.0038(7)
O2B 0.0384(9) 0.0238(8) 0.0251(8) 0.0030(6) 0.0076(7) 0.0042(7)
O3B 0.0385(9) 0.0425(10) 0.0277(8) 0.0092(7) -0.0040(7) -0.0158(8)
O4B 0.0294(8) 0.0255(8) 0.0192(7) 0.0029(6) -0.0032(6) -0.0040(6)
O5B 0.0429(9) 0.0242(7) 0.0197(7) 0.0011(6) -0.0033(7) -0.0042(7)
O6B 0.0367(9) 0.0213(8) 0.0247(8) -0.0041(6) -0.0049(7) -0.0008(7)
N1B 0.0378(11) 0.0245(9) 0.0243(9) 0.0036(8) 0.0046(8) 0.0009(8)
C1B 0.0280(11) 0.0230(10) 0.0209(10) -0.0003(8) -0.0022(9) -0.0006(9)
C2B 0.0279(11) 0.0216(10) 0.0170(10) 0.0017(8) -0.0009(9) -0.0011(9)
C3B 0.0288(11) 0.0215(10) 0.0200(10) 0.0004(8) -0.0034(9) -0.0008(9)
C4B 0.0284(11) 0.0240(11) 0.0226(11) 0.0003(9) -0.0014(9) -0.0009(9)
C5B 0.0415(14) 0.0301(12) 0.0177(10) 0.0031(9) -0.0055(9) -0.0064(10)
C6B 0.0361(13) 0.0385(14) 0.0290(12) -0.0031(10) -0.0084(10) 0.0026(11)
C7B 0.093(2) 0.0303(14) 0.0431(15) 0.0137(12) -0.0270(16) -0.0122(15)
C8B 0.0427(15) 0.067(2) 0.0235(12) -0.0039(12) 0.0020(11) -0.0159(14)
C9B 0.0291(11) 0.0226(10) 0.0185(10) 0.0003(8) -0.0029(9) 0.0011(9)
C10B 0.0271(11) 0.0249(11) 0.0185(10) -0.0036(8) 0.0007(9) -0.0007(9)
C11B 0.0373(13) 0.0189(11) 0.0337(12) -0.0056(9) -0.0042(10) -0.0010(9)
C12B 0.0403(14) 0.0302(13) 0.0551(16) -0.0155(12) -0.0198(13) 0.0073(11)
C13B 0.0529(17) 0.0326(14) 0.0610(18) -0.0021(13) 0.0143(15) -0.0114(12)
C14B 0.0442(14) 0.0276(12) 0.0356(13) -0.0055(10) -0.0140(11) 0.0027(11)
C15B 0.0293(12) 0.0180(10) 0.0211(10) -0.0007(8) -0.0010(9) -0.0033(8)
C16B 0.0282(11) 0.0228(11) 0.0262(11) 0.0014(9) 0.0005(9) 0.0031(9)
C17B 0.0363(13) 0.0259(11) 0.0267(11) 0.0061(9) 0.0010(10) 0.0032(10)
C18B 0.0344(13) 0.0269(11) 0.0312(12) 0.0061(10) 0.0051(10) -0.0033(10)
C19B 0.0243(11) 0.0297(12) 0.0390(13) 0.0054(10) -0.0007(10) -0.0018(9)
C20B 0.0282(12) 0.0252(11) 0.0284(12) 0.0050(9) -0.0061(9) -0.0017(9)

loop_
_atom_type_symbol
_atom_type_description
_atom_type_scat_dispersion_real
_atom_type_scat_dispersion_imag
_atom_type_scat_source
C C 0.0181 0.0091 'International Tables Vol C Tables 4.2.6.8 and 6.1.1.4'
H H 0.0000 0.0000 'International Tables Vol C Tables 4.2.6.8 and 6.1.1.4'
N N 0.0311 0.0180 'International Tables Vol C Tables 4.2.6.8 and 6.1.1.4'
O O 0.0492 0.0322 'International Tables Vol C Tables 4.2.6.8 and 6.1.1.4'

loop_
_geom_angle_atom_site_label_1
_geom_angle_atom_site_label_2
_geom_angle_atom_site_label_3
_geom_angle
C1A O1A H1A 110(2)
N1A O2A C1A 109.22(14)
C4A O4A C5A 121.24(16)
C10A O6A C11A 120.89(16)
C3A N1A O2A 108.64(16)
O1A C1A O2A 110.67(17)
O1A C1A C2A 110.20(16)
O2A C1A C2A 103.81(16)
O1A C1A C4A 110.41(17)
O2A C1A C4A 104.26(16)
C2A C1A C4A 117.05(18)
C3A C2A C9A 116.04(16)
C3A C2A C1A 99.80(16)
C9A C2A C1A 113.77(17)
C3A C2A H2A 108.9
C9A C2A H2A 108.9
C1A C2A H2A 108.9
N1A C3A C15A 119.97(18)
N1A C3A C2A 113.76(18)
C15A C3A C2A 126.26(18)
O3A C4A O4A 127.83(19)
O3A C4A C1A 121.1(2)
O4A C4A C1A 110.98(17)
O4A C5A C6A 102.22(17)
O4A C5A C7A 109.62(17)
C6A C5A C7A 110.8(2)
O4A C5A C8A 108.57(17)
C6A C5A C8A 110.98(19)
C7A C5A C8A 113.97(19)
C5A C6A H6A 109.5
C5A C6A H6B 109.5
H6A C6A H6B 109.5
C5A C6A H6C 109.5
H6A C6A H6C 109.5
H6B C6A H6C 109.5
C5A C7A H7A 109.5
C5A C7A H7B 109.5
H7A C7A H7B 109.5
C5A C7A H7C 109.5
H7A C7A H7C 109.5
H7B C7A H7C 109.5
C5A C8A H8A 109.5
C5A C8A H8B 109.5
H8A C8A H8B 109.5
C5A C8A H8C 109.5
H8A C8A H8C 109.5
H8B C8A H8C 109.5
C10A C9A C2A 110.71(16)
C10A C9A H9A 109.5
C2A C9A H9A 109.5
C10A C9A H9B 109.5
C2A C9A H9B 109.5
H9A C9A H9B 108.1
O5A C10A O6A 125.52(19)
O5A C10A C9A 123.94(19)
O6A C10A C9A 110.53(16)
O6A C11A C13A 109.27(18)
O6A C11A C14A 109.51(18)
C13A C11A C14A 113.8(2)
O6A C11A C12A 102.29(17)
C13A C11A C12A 111.4(2)
C14A C11A C12A 110.0(2)
C11A C12A H12A 109.5
C11A C12A H12B 109.5
H12A C12A H12B 109.5
C11A C12A H12C 109.5
H12A C12A H12C 109.5
H12B C12A H12C 109.5
C11A C13A H13A 109.5
C11A C13A H13B 109.5
H13A C13A H13B 109.5
C11A C13A H13C 109.5
H13A C13A H13C 109.5
H13B C13A H13C 109.5
C11A C14A H14A 109.5
C11A C14A H14B 109.5
H14A C14A H14B 109.5
C11A C14A H14C 109.5
H14A C14A H14C 109.5
H14B C14A H14C 109.5
C16A C15A C20A 119.11(19)
C16A C15A C3A 119.95(19)
C20A C15A C3A 120.93(19)
C17A C16A C15A 120.6(2)
C17A C16A H16A 119.7
C15A C16A H16A 119.7
C16A C17A C18A 119.8(2)
C16A C17A H17A 120.1
C18A C17A H17A 120.1
C19A C18A C17A 120.0(2)
C19A C18A H18A 120.0
C17A C18A H18A 120.0
C18A C19A C20A 120.7(2)
C18A C19A H19A 119.6
C20A C19A H19A 119.6
C19A C20A C15A 119.8(2)
C19A C20A H20A 120.1
C15A C20A H20A 120.1
C1B O1B H1B 107(2)
N1B O2B C1B 108.35(15)
C4B O4B C5B 120.06(17)
C10B O6B C11B 121.64(16)
C3B N1B O2B 108.36(17)
O1B C1B O2B 110.78(17)
O1B C1B C2B 109.34(17)
O2B C1B C2B 103.80(17)
O1B C1B C4B 109.91(18)
O2B C1B C4B 105.42(16)
C2B C1B C4B 117.30(17)
C3B C2B C9B 113.82(16)
C3B C2B C1B 99.30(17)
C9B C2B C1B 114.16(18)
C3B C2B H2B 109.7
C9B C2B H2B 109.7
C1B C2B H2B 109.7
N1B C3B C15B 120.22(19)
N1B C3B C2B 114.02(19)
C15B C3B C2B 125.76(18)
O3B C4B O4B 127.35(19)
O3B C4B C1B 120.71(19)
O4B C4B C1B 111.92(18)
O4B C5B C6B 102.49(17)
O4B C5B C8B 109.01(19)
C6B C5B C8B 111.57(19)
O4B C5B C7B 109.06(18)
C6B C5B C7B 110.7(2)
C8B C5B C7B 113.4(2)
C5B C6B H6D 109.5
C5B C6B H6E 109.5
H6D C6B H6E 109.5
C5B C6B H6F 109.5
H6D C6B H6F 109.5
H6E C6B H6F 109.5
C5B C7B H7D 109.5
C5B C7B H7E 109.5
H7D C7B H7E 109.5
C5B C7B H7F 109.5
H7D C7B H7F 109.5
H7E C7B H7F 109.5
C5B C8B H8D 109.5
C5B C8B H8E 109.5
H8D C8B H8E 109.5
C5B C8B H8F 109.5
H8D C8B H8F 109.5
H8E C8B H8F 109.5
C10B C9B C2B 112.13(16)
C10B C9B H9C 109.2
C2B C9B H9C 109.2
C10B C9B H9D 109.2
C2B C9B H9D 109.2
H9C C9B H9D 107.9
O5B C10B O6B 125.9(2)
O5B C10B C9B 124.05(18)
O6B C10B C9B 110.01(16)
O6B C11B C14B 109.52(19)
O6B C11B C13B 109.99(18)
C14B C11B C13B 113.3(2)
O6B C11B C12B 101.59(18)
C14B C11B C12B 110.82(19)
C13B C11B C12B 111.0(2)
C11B C12B H12D 109.5
C11B C12B H12E 109.5
H12D C12B H12E 109.5
C11B C12B H12F 109.5
H12D C12B H12F 109.5
H12E C12B H12F 109.5
C11B C13B H13D 109.5
C11B C13B H13E 109.5
H13D C13B H13E 109.5
C11B C13B H13F 109.5
H13D C13B H13F 109.5
H13E C13B H13F 109.5
C11B C14B H14D 109.5
C11B C14B H14E 109.5
H14D C14B H14E 109.5
C11B C14B H14F 109.5
H14D C14B H14F 109.5
H14E C14B H14F 109.5
C16B C15B C20B 119.0(2)
C16B C15B C3B 119.8(2)
C20B C15B C3B 121.2(2)
C17B C16B C15B 120.3(2)
C17B C16B H16B 119.8
C15B C16B H16B 119.8
C18B C17B C16B 120.2(2)
C18B C17B H17B 119.9
C16B C17B H17B 119.9
C17B C18B C19B 119.8(2)
C17B C18B H18B 120.1
C19B C18B H18B 120.1
C20B C19B C18B 120.2(2)
C20B C19B H19B 119.9
C18B C19B H19B 119.9
C19B C20B C15B 120.4(2)
C19B C20B H20B 119.8
C15B C20B H20B 119.8

loop_
_geom_bond_atom_site_label_1
_geom_bond_atom_site_label_2
_geom_bond_distance
O1A C1A 1.384(3)
O1A H1A 0.84(3)
O2A N1A 1.424(2)
O2A C1A 1.449(2)
O3A C4A 1.209(3)
O4A C4A 1.319(3)
O4A C5A 1.494(2)
O5A C10A 1.211(2)
O6A C10A 1.333(2)
O6A C11A 1.489(2)
N1A C3A 1.282(3)
C1A C2A 1.534(3)
C1A C4A 1.541(3)
C2A C3A 1.514(3)
C2A C9A 1.529(3)
C2A H2A 1.0000
C3A C15A 1.479(3)
C5A C6A 1.511(3)
C5A C7A 1.517(3)
C5A C8A 1.519(3)
C6A H6A 0.9800
C6A H6B 0.9800
C6A H6C 0.9800
C7A H7A 0.9800
C7A H7B 0.9800
C7A H7C 0.9800
C8A H8A 0.9800
C8A H8B 0.9800
C8A H8C 0.9800
C9A C10A 1.508(3)
C9A H9A 0.9900
C9A H9B 0.9900
C11A C13A 1.509(3)
C11A C14A 1.516(3)
C11A C12A 1.517(3)
C12A H12A 0.9800
C12A H12B 0.9800
C12A H12C 0.9800
C13A H13A 0.9800
C13A H13B 0.9800
C13A H13C 0.9800
C14A H14A 0.9800
C14A H14B 0.9800
C14A H14C 0.9800
C15A C16A 1.397(3)
C15A C20A 1.398(3)
C16A C17A 1.385(3)
C16A H16A 0.9500
C17A C18A 1.386(3)
C17A H17A 0.9500
C18A C19A 1.382(3)
C18A H18A 0.9500
C19A C20A 1.384(3)
C19A H19A 0.9500
C20A H20A 0.9500
O1B C1B 1.389(3)
O1B H1B 0.81(3)
O2B N1B 1.433(2)
O2B C1B 1.446(3)
O3B C4B 1.205(3)
O4B C4B 1.319(3)
O4B C5B 1.494(2)
O5B C10B 1.212(2)
O6B C10B 1.330(2)
O6B C11B 1.492(3)
N1B C3B 1.279(3)
C1B C2B 1.535(3)
C1B C4B 1.540(3)
C2B C3B 1.512(3)
C2B C9B 1.522(3)
C2B H2B 1.0000
C3B C15B 1.479(3)
C5B C6B 1.510(3)
C5B C8B 1.518(4)
C5B C7B 1.520(3)
C6B H6D 0.9800
C6B H6E 0.9800
C6B H6F 0.9800
C7B H7D 0.9800
C7B H7E 0.9800
C7B H7F 0.9800
C8B H8D 0.9800
C8B H8E 0.9800
C8B H8F 0.9800
C9B C10B 1.504(3)
C9B H9C 0.9900
C9B H9D 0.9900
C11B C14B 1.513(3)
C11B C13B 1.516(4)
C11B C12B 1.520(3)
C12B H12D 0.9800
C12B H12E 0.9800
C12B H12F 0.9800
C13B H13D 0.9800
C13B H13E 0.9800
C13B H13F 0.9800
C14B H14D 0.9800
C14B H14E 0.9800
C14B H14F 0.9800
C15B C16B 1.396(3)
C15B C20B 1.396(3)
C16B C17B 1.388(3)
C16B H16B 0.9500
C17B C18B 1.386(3)
C17B H17B 0.9500
C18B C19B 1.388(3)
C18B H18B 0.9500
C19B C20B 1.383(3)
C19B H19B 0.9500
C20B H20B 0.9500

loop_
_geom_hbond_atom_site_label_D
_geom_hbond_atom_site_label_H
_geom_hbond_atom_site_label_A
_geom_hbond_distance_DH
_geom_hbond_distance_HA
_geom_hbond_distance_DA
_geom_hbond_angle_DHA
_geom_hbond_site_symmetry_A
O1A H1A O5A 0.84(3) 2.18(3) 2.964(2) 155(3) 3_646
O1B H1B O5B 0.81(3) 2.16(3) 2.944(2) 163(3) 2_456

loop_
_geom_torsion_atom_site_label_1
_geom_torsion_atom_site_label_2
_geom_torsion_atom_site_label_3
_geom_torsion_atom_site_label_4
_geom_torsion
C1A O2A N1A C3A -12.0(2)
N1A O2A C1A O1A -97.38(18)
N1A O2A C1A C2A 20.83(19)
N1A O2A C1A C4A 143.91(16)
O1A C1A C2A C3A 98.20(18)
O2A C1A C2A C3A -20.34(18)
C4A C1A C2A C3A -134.56(18)
O1A C1A C2A C9A -26.1(2)
O2A C1A C2A C9A -144.59(16)
C4A C1A C2A C9A 101.2(2)
O2A N1A C3A C15A 177.64(16)
O2A N1A C3A C2A -2.7(2)
C9A C2A C3A N1A 137.63(19)
C1A C2A C3A N1A 15.0(2)
C9A C2A C3A C15A -42.7(3)
C1A C2A C3A C15A -165.41(19)
C5A O4A C4A O3A 4.3(3)
C5A O4A C4A C1A -177.86(16)
O1A C1A C4A O3A -15.1(3)
O2A C1A C4A O3A 103.8(2)
C2A C1A C4A O3A -142.2(2)
O1A C1A C4A O4A 166.91(17)
O2A C1A C4A O4A -74.2(2)
C2A C1A C4A O4A 39.8(2)
C4A O4A C5A C6A 174.13(19)
C4A O4A C5A C7A 56.5(3)
C4A O4A C5A C8A -68.5(2)
C3A C2A C9A C10A 176.78(18)
C1A C2A C9A C10A -68.2(2)
C11A O6A C10A O5A -1.1(3)
C11A O6A C10A C9A 177.94(18)
C2A C9A C10A O5A -21.9(3)
C2A C9A C10A O6A 159.01(17)
C10A O6A C11A C13A 64.8(3)
C10A O6A C11A C14A -60.5(3)
C10A O6A C11A C12A -177.13(19)
N1A C3A C15A C16A -27.5(3)
C2A C3A C15A C16A 152.9(2)
N1A C3A C15A C20A 153.5(2)
C2A C3A C15A C20A -26.1(3)
C20A C15A C16A C17A 1.9(3)
C3A C15A C16A C17A -177.2(2)
C15A C16A C17A C18A -0.6(3)
C16A C17A C18A C19A -0.6(4)
C17A C18A C19A C20A 0.4(4)
C18A C19A C20A C15A 0.9(4)
C16A C15A C20A C19A -2.1(3)
C3A C15A C20A C19A 177.0(2)
C1B O2B N1B C3B -15.3(2)
N1B O2B C1B O1B -92.94(19)
N1B O2B C1B C2B 24.3(2)
N1B O2B C1B C4B 148.20(16)
O1B C1B C2B C3B 95.53(19)
O2B C1B C2B C3B -22.72(18)
C4B C1B C2B C3B -138.50(18)
O1B C1B C2B C9B -25.9(2)
O2B C1B C2B C9B -144.19(17)
C4B C1B C2B C9B 100.0(2)
O2B N1B C3B C15B 178.16(18)
O2B N1B C3B C2B -1.0(2)
C9B C2B C3B N1B 137.1(2)
C1B C2B C3B N1B 15.3(2)
C9B C2B C3B C15B -42.0(3)
C1B C2B C3B C15B -163.7(2)
C5B O4B C4B O3B -1.3(3)
C5B O4B C4B C1B 177.27(17)
O1B C1B C4B O3B -7.9(3)
O2B C1B C4B O3B 111.5(2)
C2B C1B C4B O3B -133.6(2)
O1B C1B C4B O4B 173.43(17)
O2B C1B C4B O4B -67.1(2)
C2B C1B C4B O4B 47.7(2)
C4B O4B C5B C6B 177.88(18)
C4B O4B C5B C8B -63.8(2)
C4B O4B C5B C7B 60.6(3)
C3B C2B C9B C10B -177.40(18)
C1B C2B C9B C10B -64.3(2)
C11B O6B C10B O5B -0.5(3)
C11B O6B C10B C9B 178.89(19)
C2B C9B C10B O5B -25.5(3)
C2B C9B C10B O6B 155.17(18)
C10B O6B C11B C14B -65.6(3)
C10B O6B C11B C13B 59.5(3)
C10B O6B C11B C12B 177.12(19)
N1B C3B C15B C16B -40.5(3)
C2B C3B C15B C16B 138.5(2)
N1B C3B C15B C20B 138.8(2)
C2B C3B C15B C20B -42.2(3)
C20B C15B C16B C17B -2.8(3)
C3B C15B C16B C17B 176.6(2)
C15B C16B C17B C18B 0.8(3)
C16B C17B C18B C19B 1.4(4)
C17B C18B C19B C20B -1.5(4)
C18B C19B C20B C15B -0.5(3)
C16B C15B C20B C19B 2.6(3)
C3B C15B C20B C19B -176.6(2)
